data_7250301
loop_
_publ_author_name
'Watanabe, Kosuke'
'Sugiyama, Haruki'
'Segawa, Yasutomo'

_publ_section_title
;
 Diverse tetracyanodihydrodipyrazinopyrazine clathrate crystals assembled
 from weak intermolecular interactions
;
_journal_issue 21
_journal_name_full CrystEngComm
_journal_page_first 3552
_journal_page_last 3559
_journal_paper_doi 10.1039/D5CE00289C
_journal_volume 27
_journal_year 2025
_chemical_formula_moiety 'C30 H22 N10'
_chemical_formula_sum 'C30 H22 N10'
_chemical_formula_weight 522.57
_space_group_crystal_system triclinic
_space_group_IT_number 2
_space_group_name_Hall '-P 1'
_space_group_name_H-M_alt 'P -1'
_atom_sites_solution_hydrogens geom
_atom_sites_solution_primary iterative
_audit_creation_date 2025-03-14
_audit_creation_method
;
Olex2 1.5
(compiled 2024.02.16 svn.r378c4104 for OlexSys, GUI svn.r6928)
;
_audit_update_record
;
2025-03-14 deposited with the CCDC.	2025-04-23 downloaded from the CCDC.
;
_cell_angle_alpha 102.350(8)
_cell_angle_beta 100.096(7)
_cell_angle_gamma 105.742(8)
_cell_formula_units_Z 1
_cell_length_a 8.2859(7)
_cell_length_b 8.7094(9)
_cell_length_c 11.0860(9)
_cell_measurement_reflns_used 1471
_cell_measurement_temperature 293.15
_cell_measurement_theta_max 70.0750
_cell_measurement_theta_min 5.4460
_cell_volume 728.67(13)
_computing_cell_refinement 'CrysAlisPro 1.171.41.93a (Rigaku OD, 2020)'
_computing_data_collection 'CrysAlisPro 1.171.41.93a (Rigaku OD, 2020)'
_computing_data_reduction 'CrysAlisPro 1.171.41.93a (Rigaku OD, 2020)'
_computing_molecular_graphics 'Olex2 1.5 (Dolomanov et al., 2009)'
_computing_publication_material 'Olex2 1.5 (Dolomanov et al., 2009)'
_computing_structure_refinement 'SHELXL 2018/3 (Sheldrick, 2015)'
_computing_structure_solution 'olex2.solve 1.5 (Bourhis et al., 2015)'
_diffrn_ambient_temperature 293.15
_diffrn_detector_area_resol_mean 8.1195
_diffrn_detector_type EosS2
_diffrn_measured_fraction_theta_full 0.996
_diffrn_measured_fraction_theta_max 0.967
_diffrn_measurement_details
;
List of Runs (angles in degrees, time in seconds):

  # Type    Start    End  Width  t~exp~   \w     \q     \k     \f   Frames
#--------------------------------------------------------------------------
  1  \w    -34.00  -6.00   1.00   24.00    --   35.13 -19.00-120.00   28
  2  \w     79.00 104.00   1.00   24.00    --   35.13  37.00 120.00   25
  3  \w      8.00  35.00   1.00   24.00    --   35.13 -57.00 120.00   27
  4  \w     69.00  96.00   1.00   24.00    --   35.13  37.00  30.00   27
  5  \w     56.00  87.00   1.00   24.00    --   35.13-125.00  60.00   31
  6  \w     20.00  45.00   1.00   24.00    --   35.13 -19.00-150.00   25
  7  \w     33.00  61.00   1.00   24.00    --   35.13-125.00-180.00   28
  8  \w      9.00  59.00   1.00   24.00    --   35.13  19.00 -60.00   50
  9  \w     -9.00  18.00   1.00   24.00    --   35.13 -77.00-150.00   27
 10  \w     21.00  66.00   1.00   24.00    --   35.13 -99.00  90.00   45
 11  \w    -29.00  -2.00   1.00   24.00    --   35.13 -19.00  60.00   27
 12  \w     31.00  58.00   1.00   24.00    --   35.13  37.00 120.00   27
 13  \w     11.00  36.00   1.00   24.00    --   35.13 -99.00  60.00   25
 14  \w     11.00  36.00   1.00   24.00    --   35.13 -19.00  60.00   25
 15  \w    -34.00  -4.00   1.00   24.00    --   35.13 -19.00  30.00   30
 16  \w     69.00  94.00   1.00   24.00    --   35.13  57.00  60.00   25
 17  \w    -20.00  46.00   1.00   24.00    --   35.13 -19.00 -90.00   66
 18  \w     24.00  52.00   1.00   24.00    --   35.13 -99.00  30.00   28
 19  \w     20.00  84.00   1.00   24.00    --   35.13  57.00-150.00   64
 20  \w     10.00  43.00   1.00   24.00    --   35.13 -77.00 -30.00   33
 21  \w    -35.00  -9.00   1.00   24.00    --   35.13 -19.00   0.00   26
 22  \w     72.00  97.00   1.00   24.00    --   35.13  57.00  90.00   25
 23  \w     27.00  71.00   1.00   24.00    --   35.13 -99.00-120.00   44
 24  \w     10.00  35.00   1.00   24.00    --   35.13 -99.00 -30.00   25
 25  \w     46.00  71.00   1.00   24.00    --   35.13 -99.00 -30.00   25
 26  \w     41.00  70.00   1.00   24.00    --  107.04 -45.00   0.00   29
 27  \w     54.00 105.00   1.00   24.00    --  107.04 -94.00   0.00   51
 28  \w     41.00  72.00   1.00   24.00    --  107.04 -45.00-180.00   31
 29  \w     63.00 107.00   1.00   24.00    --  107.04-111.00 -30.00   44
 30  \w     39.00 176.00   1.00   24.00    --  107.04   0.00-120.00  137
 31  \w    100.00 152.00   1.00   24.00    --  107.04  61.00 -90.00   52
 32  \w    123.00 174.00   1.00   24.00    --  107.04  77.00-120.00   51
 33  \w     66.00 106.00   1.00   24.00    --  107.04 -94.00-180.00   40
 34  \w     41.00  72.00   1.00   24.00    --  107.04 -45.00 150.00   31
 35  \w     41.00  72.00   1.00   24.00    --  107.04 -45.00 120.00   31
 36  \w    143.00 175.00   1.00   24.00    --  107.04  77.00  90.00   32
 37  \w     41.00  71.00   1.00   24.00    --  107.04 -45.00 -30.00   30
 38  \w     41.00  72.00   1.00   24.00    --  107.04 -45.00 -60.00   31
 39  \w     44.00 100.00   1.00   24.00    --  107.04 -94.00  90.00   56
 40  \w     39.00  71.00   1.00   24.00    --  107.04 -45.00-150.00   32
 41  \w     41.00  71.00   1.00   24.00    --  107.04 -45.00-120.00   30
 42  \w    123.00 150.00   1.00   24.00    --  107.04 111.00-150.00   27
 43  \w     62.00 101.00   1.00   24.00    --  107.04-111.00-180.00   39
 44  \w     41.00  71.00   1.00   24.00    --  107.04 -45.00  90.00   30
 45  \w    113.00 138.00   1.00   24.00    --  107.04  77.00  90.00   25
 46  \w     82.00 109.00   1.00   24.00    --  107.04 -77.00   0.00   27
 47  \w     87.00 114.00   1.00   24.00    --  107.04 -77.00-180.00   27
;
_diffrn_measurement_device 'four-circle diffractometer'
_diffrn_measurement_device_type 'SuperNova, Dual, Cu at home/near, EosS2'
_diffrn_measurement_method '\w scans'
_diffrn_radiation_type CuK\a
_diffrn_radiation_wavelength 1.54184
_diffrn_reflns_av_R_equivalents 0.0231
_diffrn_reflns_av_unetI/netI 0.0439
_diffrn_reflns_Laue_measured_fraction_full 0.996
_diffrn_reflns_Laue_measured_fraction_max 0.967
_diffrn_reflns_limit_h_max 10
_diffrn_reflns_limit_h_min -10
_diffrn_reflns_limit_k_max 10
_diffrn_reflns_limit_k_min -6
_diffrn_reflns_limit_l_max 13
_diffrn_reflns_limit_l_min -13
_diffrn_reflns_number 4979
_diffrn_reflns_point_group_measured_fraction_full 0.996
_diffrn_reflns_point_group_measured_fraction_max 0.967
_diffrn_reflns_theta_full 67.684
_diffrn_reflns_theta_max 71.527
_diffrn_reflns_theta_min 5.490
_exptl_absorpt_coefficient_mu 0.610
_exptl_absorpt_correction_T_max 1.00000
_exptl_absorpt_correction_T_min 0.80533
_exptl_absorpt_correction_type multi-scan
_exptl_absorpt_process_details
;
CrysAlisPro 1.171.41.93a (Rigaku Oxford Diffraction, 2020)
Empirical absorption correction using spherical harmonics,
implemented in SCALE3 ABSPACK scaling algorithm.
;
_exptl_crystal_colour yellow
_exptl_crystal_colour_primary yellow
_exptl_crystal_density_diffrn 1.191
_exptl_crystal_description plate
_exptl_crystal_F_000 272
_exptl_crystal_size_max 0.08
_exptl_crystal_size_mid 0.02
_exptl_crystal_size_min 0.02
_refine_diff_density_max 0.185
_refine_diff_density_min -0.149
_refine_diff_density_rms 0.036
_refine_ls_extinction_method none
_refine_ls_goodness_of_fit_ref 1.050
_refine_ls_hydrogen_treatment constr
_refine_ls_matrix_type full
_refine_ls_number_parameters 184
_refine_ls_number_reflns 2756
_refine_ls_number_restraints 0
_refine_ls_restrained_S_all 1.050
_refine_ls_R_factor_all 0.0992
_refine_ls_R_factor_gt 0.0619
_refine_ls_shift/su_max 0.000
_refine_ls_shift/su_mean 0.000
_refine_ls_structure_factor_coef Fsqd
_refine_ls_weighting_details 'w=1/[\s^2^(Fo^2^)+(0.0819P)^2^+0.0062P] where P=(Fo^2^+2Fc^2^)/3'
_refine_ls_weighting_scheme calc
_refine_ls_wR_factor_gt 0.1548
_refine_ls_wR_factor_ref 0.1805
_reflns_Friedel_coverage 0.000
_reflns_number_gt 1735
_reflns_number_total 2756
_reflns_threshold_expression 'I > 2\s(I)'
_cod_data_source_file d5ce00289c2.cif
_cod_data_source_block HC-TCDP-RT
_cod_depositor_comments 'Adding full bibliography for 7250300--7250316.cif.'
_cod_original_cell_volume 728.67(12)
_cod_database_code 7250301
_shelx_shelxl_version_number 2018/3
_shelx_space_group_comment
;
The symmetry employed for this shelxl refinement is uniquely defined
by the following loop, which should always be used as a source of
symmetry information in preference to the above space-group names.
They are only intended as comments.
;
_olex2_refinement_description
;
1. Fixed Uiso
 At 1.2 times of:
  All C(H) groups
 At 1.5 times of:
  All C(H,H,H) groups
2.a Aromatic/amide H refined with riding coordinates:
 C15(H15), C18(H18)
2.b Idealised Me refined as rotating group:
 C14(H14A,H14B,H14C), C20(H20A,H20B,H20C), C17(H17A,H17B,H17C)
;
_olex2_submission_special_instructions 'No special instructions were received'
_oxdiff_exptl_absorpt_empirical_details
;
Empirical correction (ABSPACK) includes:
- Absorption correction using spherical harmonics
- Frame scaling
- Detector area scaling
;

loop_
_space_group_symop_operation_xyz
'x, y, z'
'-x, -y, -z'

loop_
_atom_site_label
_atom_site_type_symbol
_atom_site_fract_x
_atom_site_fract_y
_atom_site_fract_z
_atom_site_U_iso_or_equiv
_atom_site_adp_type
_atom_site_occupancy
_atom_site_site_symmetry_order
_atom_site_calc_flag
_atom_site_refinement_flags_posn
_atom_site_refinement_flags_adp
_atom_site_refinement_flags_occupancy
_atom_site_disorder_assembly
_atom_site_disorder_group
N11 N 0.5203(3) 0.4321(2) 0.37867(18) 0.0502(5) Uani 1 1 d . . . . .
N9 N 0.6658(3) 0.6955(2) 0.37086(19) 0.0537(5) Uani 1 1 d . . . . .
N2 N 0.6047(3) 0.8321(2) 0.60539(19) 0.0534(5) Uani 1 1 d . . . . .
C12 C 0.5409(3) 0.3635(3) 0.2521(2) 0.0475(6) Uani 1 1 d . . . . .
C10 C 0.5823(3) 0.6024(3) 0.4335(2) 0.0475(6) Uani 1 1 d . . . . .
C1 C 0.5565(3) 0.6714(3) 0.5544(2) 0.0485(6) Uani 1 1 d . . . . .
C6 C 0.7212(3) 0.8613(3) 0.4258(2) 0.0525(6) Uani 1 1 d . . . . .
C13 C 0.7010(3) 0.3504(3) 0.2413(2) 0.0498(6) Uani 1 1 d . . . . .
C3 C 0.6868(3) 0.9283(3) 0.5389(2) 0.0533(6) Uani 1 1 d . . . . .
N5 N 0.7690(4) 1.2459(3) 0.6270(2) 0.0869(9) Uani 1 1 d . . . . .
C19 C 0.4000(3) 0.3159(3) 0.1481(2) 0.0601(7) Uani 1 1 d . . . . .
C15 C 0.7162(4) 0.2837(3) 0.1198(3) 0.0612(7) Uani 1 1 d . . . . .
H15 H 0.821970 0.272506 0.109910 0.073 Uiso 1 1 calc R U . . .
N8 N 0.9143(4) 1.0386(3) 0.3151(3) 0.0883(9) Uani 1 1 d . . . . .
C4 C 0.7354(4) 1.1053(3) 0.5910(3) 0.0626(8) Uani 1 1 d . . . . .
C7 C 0.8253(4) 0.9613(3) 0.3626(3) 0.0600(7) Uani 1 1 d . . . . .
C16 C 0.5794(4) 0.2334(4) 0.0129(3) 0.0679(8) Uani 1 1 d . . . . .
C14 C 0.8539(3) 0.4094(4) 0.3544(3) 0.0659(7) Uani 1 1 d . . . . .
H14A H 0.900733 0.528209 0.376931 0.099 Uiso 1 1 calc R U . . .
H14B H 0.940815 0.361951 0.333499 0.099 Uiso 1 1 calc R U . . .
H14C H 0.817977 0.375671 0.425088 0.099 Uiso 1 1 calc R U . . .
C18 C 0.4239(4) 0.2516(4) 0.0292(3) 0.0722(8) Uani 1 1 d . . . . .
H18 H 0.331562 0.219719 -0.042055 0.087 Uiso 1 1 calc R U . . .
C20 C 0.2275(4) 0.3337(4) 0.1623(3) 0.0890(11) Uani 1 1 d . . . . .
H20A H 0.168844 0.247185 0.195540 0.134 Uiso 1 1 calc R U . . .
H20B H 0.158251 0.325343 0.080644 0.134 Uiso 1 1 calc R U . . .
H20C H 0.245664 0.439742 0.219847 0.134 Uiso 1 1 calc R U . . .
C17 C 0.6008(5) 0.1614(5) -0.1178(3) 0.1026(13) Uani 1 1 d . . . . .
H17A H 0.716215 0.156178 -0.110533 0.154 Uiso 1 1 calc R U . . .
H17B H 0.580624 0.230564 -0.171706 0.154 Uiso 1 1 calc R U . . .
H17C H 0.519103 0.051733 -0.154122 0.154 Uiso 1 1 calc R U . . .

loop_
_atom_site_aniso_label
_atom_site_aniso_U_11
_atom_site_aniso_U_22
_atom_site_aniso_U_33
_atom_site_aniso_U_23
_atom_site_aniso_U_13
_atom_site_aniso_U_12
N11 0.0589(13) 0.0465(11) 0.0421(11) 0.0064(8) 0.0224(10) 0.0103(9)
N9 0.0587(13) 0.0530(12) 0.0493(12) 0.0127(9) 0.0229(10) 0.0127(10)
N2 0.0593(13) 0.0465(11) 0.0466(12) 0.0054(9) 0.0177(10) 0.0073(9)
C12 0.0535(15) 0.0496(13) 0.0371(13) 0.0064(10) 0.0175(11) 0.0133(11)
C10 0.0489(14) 0.0476(13) 0.0413(13) 0.0066(10) 0.0146(11) 0.0102(10)
C1 0.0481(14) 0.0494(13) 0.0429(13) 0.0069(10) 0.0163(11) 0.0089(11)
C6 0.0562(15) 0.0503(13) 0.0481(14) 0.0093(11) 0.0184(12) 0.0124(11)
C13 0.0505(15) 0.0507(14) 0.0444(14) 0.0103(11) 0.0149(12) 0.0101(11)
C3 0.0520(15) 0.0498(14) 0.0520(15) 0.0082(11) 0.0165(12) 0.0089(11)
N5 0.118(2) 0.0535(15) 0.0814(19) 0.0097(13) 0.0425(17) 0.0110(14)
C19 0.0550(16) 0.0715(17) 0.0478(15) 0.0068(13) 0.0138(13) 0.0176(13)
C15 0.0594(17) 0.0730(18) 0.0547(16) 0.0121(13) 0.0287(14) 0.0221(13)
N8 0.102(2) 0.0749(17) 0.106(2) 0.0410(16) 0.0573(18) 0.0234(15)
C4 0.074(2) 0.0523(16) 0.0564(17) 0.0088(13) 0.0280(15) 0.0100(13)
C7 0.0683(18) 0.0530(15) 0.0622(17) 0.0183(13) 0.0287(15) 0.0155(13)
C16 0.074(2) 0.081(2) 0.0458(16) 0.0073(14) 0.0227(15) 0.0233(16)
C14 0.0578(17) 0.0738(18) 0.0607(17) 0.0130(14) 0.0123(14) 0.0183(13)
C18 0.0688(19) 0.095(2) 0.0419(15) 0.0063(14) 0.0082(14) 0.0230(16)
C20 0.062(2) 0.122(3) 0.076(2) 0.0086(19) 0.0130(17) 0.0356(19)
C17 0.122(3) 0.135(3) 0.0526(19) 0.0060(19) 0.038(2) 0.049(2)

loop_
_atom_type_symbol
_atom_type_description
_atom_type_scat_dispersion_real
_atom_type_scat_dispersion_imag
_atom_type_scat_source
C C 0.0181 0.0091 'International Tables Vol C Tables 4.2.6.8 and 6.1.1.4'
H H 0.0000 0.0000 'International Tables Vol C Tables 4.2.6.8 and 6.1.1.4'
N N 0.0311 0.0180 'International Tables Vol C Tables 4.2.6.8 and 6.1.1.4'

loop_
_geom_angle_atom_site_label_1
_geom_angle_atom_site_label_2
_geom_angle_atom_site_label_3
_geom_angle
_geom_angle_site_symmetry_1
_geom_angle_site_symmetry_3
_geom_angle_publ_flag
C10 N11 C12 119.71(19) . . ?
C1 N11 C12 120.59(19) 2_666 . ?
C1 N11 C10 119.68(19) 2_666 . ?
C10 N9 C6 116.2(2) . . ?
C1 N2 C3 116.1(2) . . ?
C13 C12 N11 118.4(2) . . ?
C13 C12 C19 122.9(2) . . ?
C19 C12 N11 118.7(2) . . ?
N11 C10 C1 120.3(2) . . ?
N9 C10 N11 117.8(2) . . ?
N9 C10 C1 121.9(2) . . ?
N11 C1 C10 119.9(2) 2_666 . ?
N2 C1 N11 118.3(2) . 2_666 ?
N2 C1 C10 121.8(2) . . ?
N9 C6 C3 121.8(2) . . ?
N9 C6 C7 115.8(2) . . ?
C3 C6 C7 122.3(2) . . ?
C12 C13 C15 117.0(2) . . ?
C12 C13 C14 122.1(2) . . ?
C15 C13 C14 120.8(2) . . ?
N2 C3 C6 122.0(2) . . ?
N2 C3 C4 117.0(2) . . ?
C6 C3 C4 121.0(2) . . ?
C12 C19 C18 117.2(3) . . ?
C12 C19 C20 121.9(2) . . ?
C18 C19 C20 120.9(3) . . ?
C13 C15 H15 118.8 . . ?
C16 C15 C13 122.3(3) . . ?
C16 C15 H15 118.8 . . ?
N5 C4 C3 176.6(3) . . ?
N8 C7 C6 176.8(3) . . ?
C15 C16 C17 120.8(3) . . ?
C18 C16 C15 118.0(2) . . ?
C18 C16 C17 121.1(3) . . ?
C13 C14 H14A 109.5 . . ?
C13 C14 H14B 109.5 . . ?
C13 C14 H14C 109.5 . . ?
H14A C14 H14B 109.5 . . ?
H14A C14 H14C 109.5 . . ?
H14B C14 H14C 109.5 . . ?
C19 C18 H18 118.8 . . ?
C16 C18 C19 122.4(3) . . ?
C16 C18 H18 118.8 . . ?
C19 C20 H20A 109.5 . . ?
C19 C20 H20B 109.5 . . ?
C19 C20 H20C 109.5 . . ?
H20A C20 H20B 109.5 . . ?
H20A C20 H20C 109.5 . . ?
H20B C20 H20C 109.5 . . ?
C16 C17 H17A 109.5 . . ?
C16 C17 H17B 109.5 . . ?
C16 C17 H17C 109.5 . . ?
H17A C17 H17B 109.5 . . ?
H17A C17 H17C 109.5 . . ?
H17B C17 H17C 109.5 . . ?

loop_
_geom_bond_atom_site_label_1
_geom_bond_atom_site_label_2
_geom_bond_distance
_geom_bond_site_symmetry_2
_geom_bond_publ_flag
N11 C12 1.461(3) . ?
N11 C10 1.388(3) . ?
N11 C1 1.381(3) 2_666 ?
N9 C10 1.312(3) . ?
N9 C6 1.354(3) . ?
N2 C1 1.310(3) . ?
N2 C3 1.357(3) . ?
C12 C13 1.386(3) . ?
C12 C19 1.388(3) . ?
C10 C1 1.425(3) . ?
C6 C3 1.376(3) . ?
C6 C7 1.435(3) . ?
C13 C15 1.390(3) . ?
C13 C14 1.502(4) . ?
C3 C4 1.439(3) . ?
N5 C4 1.142(3) . ?
C19 C18 1.388(3) . ?
C19 C20 1.510(4) . ?
C15 H15 0.9300 . ?
C15 C16 1.386(4) . ?
N8 C7 1.138(3) . ?
C16 C18 1.378(4) . ?
C16 C17 1.511(3) . ?
C14 H14A 0.9600 . ?
C14 H14B 0.9600 . ?
C14 H14C 0.9600 . ?
C18 H18 0.9300 . ?
C20 H20A 0.9600 . ?
C20 H20B 0.9600 . ?
C20 H20C 0.9600 . ?
C17 H17A 0.9600 . ?
C17 H17B 0.9600 . ?
C17 H17C 0.9600 . ?

loop_
_geom_torsion_atom_site_label_1
_geom_torsion_atom_site_label_2
_geom_torsion_atom_site_label_3
_geom_torsion_atom_site_label_4
_geom_torsion
_geom_torsion_site_symmetry_1
_geom_torsion_site_symmetry_2
_geom_torsion_site_symmetry_3
_geom_torsion_site_symmetry_4
_geom_torsion_publ_flag
N11 C12 C13 C15 179.6(2) . . . . ?
N11 C12 C13 C14 -2.1(3) . . . . ?
N11 C12 C19 C18 179.9(2) . . . . ?
N11 C12 C19 C20 0.2(4) . . . . ?
N11 C10 C1 N11 4.3(4) . . . 2_666 ?
N11 C10 C1 N2 -176.1(2) . . . . ?
N9 C10 C1 N11 -175.1(2) . . . 2_666 ?
N9 C10 C1 N2 4.6(4) . . . . ?
N9 C6 C3 N2 4.0(4) . . . . ?
N9 C6 C3 C4 -175.3(2) . . . . ?
C12 N11 C10 N9 -3.3(3) . . . . ?
C12 N11 C10 C1 177.3(2) . . . . ?
C12 C13 C15 C16 0.6(4) . . . . ?
C12 C19 C18 C16 0.5(5) . . . . ?
C10 N11 C12 C13 78.3(3) . . . . ?
C10 N11 C12 C19 -101.1(3) . . . . ?
C10 N9 C6 C3 -2.1(4) . . . . ?
C10 N9 C6 C7 174.7(2) . . . . ?
C1 N11 C12 C13 -100.1(3) 2_666 . . . ?
C1 N11 C12 C19 80.5(3) 2_666 . . . ?
C1 N11 C10 N9 175.1(2) 2_666 . . . ?
C1 N11 C10 C1 -4.3(4) 2_666 . . . ?
C1 N2 C3 C6 -1.4(4) . . . . ?
C1 N2 C3 C4 177.9(2) . . . . ?
C6 N9 C10 N11 178.6(2) . . . . ?
C6 N9 C10 C1 -2.0(4) . . . . ?
C13 C12 C19 C18 0.5(4) . . . . ?
C13 C12 C19 C20 -179.2(2) . . . . ?
C13 C15 C16 C18 0.3(4) . . . . ?
C13 C15 C16 C17 -180.0(3) . . . . ?
C3 N2 C1 N11 177.0(2) . . . 2_666 ?
C3 N2 C1 C10 -2.6(4) . . . . ?
C19 C12 C13 C15 -1.0(4) . . . . ?
C19 C12 C13 C14 177.3(2) . . . . ?
C15 C16 C18 C19 -0.9(5) . . . . ?
C7 C6 C3 N2 -172.6(3) . . . . ?
C7 C6 C3 C4 8.1(4) . . . . ?
C14 C13 C15 C16 -177.8(3) . . . . ?
C20 C19 C18 C16 -179.8(3) . . . . ?
C17 C16 C18 C19 179.4(3) . . . . ?
